data_2006086
loop_
_publ_author_name
'Corden, J. P.'
'Errington, W.'
'Moore, P.'
'Wallbridge, M. G. H.'

_publ_section_title
;
 Two Schiff Base Ligands Derived from 1,2-Diaminoethane
;
_journal_issue 4
_journal_name_full 'Acta Crystallographica Section C'
_journal_page_first 486
_journal_page_last 488
_journal_paper_doi 10.1107/S0108270196014473
_journal_volume 53
_journal_year 1997
_chemical_formula_sum 'C28 H24 N2 O2'
_chemical_formula_weight 420.49
_chemical_name_systematic
;
  2,2'-[(1,2-ethanediyl)bis(nitrilobenzylidyne)]bisphenol
;
_space_group_IT_number 33
_symmetry_cell_setting orthorhombic
_symmetry_space_group_name_Hall 'P 2c -2n'
_symmetry_space_group_name_H-M 'P n a 21'
_audit_creation_method SHELXL
_cell_angle_alpha 90.00
_cell_angle_beta 90.00
_cell_angle_gamma 90.00
_cell_formula_units_Z 8
_cell_length_a 18.530(8)
_cell_length_b 13.443(10)
_cell_length_c 17.737(8)
_cell_measurement_reflns_used 250
_cell_measurement_temperature 150(2)
_cell_measurement_theta_max 25.15
_cell_measurement_theta_min 1.87
_cell_volume 4418(4)
_computing_cell_refinement MADNES
_computing_data_collection 'MADNES (Pflugrath & Messerschmidt, 1992)'
_computing_data_reduction 'SHELXTL-Plus (Sheldrick, 1991)'
_computing_molecular_graphics SHELXTL-Plus
_computing_publication_material SHELXL93
_computing_structure_refinement 'SHELXL93 (Sheldrick, 1993)'
_computing_structure_solution SHELXTL-Plus
_diffrn_ambient_temperature 150(2)
_diffrn_measurement_device
;
Delft Instruments FAST TV area detector diffractometer
;
_diffrn_measurement_method flat-plate
_diffrn_radiation_monochromator graphite
_diffrn_radiation_source rotating-anode
_diffrn_radiation_type 'Mo K\a'
_diffrn_radiation_wavelength 0.71073
_diffrn_reflns_av_R_equivalents 0.0918
_diffrn_reflns_av_sigmaI/netI 0.2203
_diffrn_reflns_limit_h_max 20
_diffrn_reflns_limit_h_min -20
_diffrn_reflns_limit_k_max 14
_diffrn_reflns_limit_k_min -14
_diffrn_reflns_limit_l_max 19
_diffrn_reflns_limit_l_min -13
_diffrn_reflns_number 19267
_diffrn_reflns_theta_max 25.15
_diffrn_reflns_theta_min 1.87
_exptl_absorpt_coefficient_mu 0.080
_exptl_absorpt_correction_type none
_exptl_crystal_colour yellow
_exptl_crystal_density_diffrn 1.264
_exptl_crystal_density_meas ?
_exptl_crystal_description needle
_exptl_crystal_F_000 1776
_exptl_crystal_size_max 0.52
_exptl_crystal_size_mid 0.28
_exptl_crystal_size_min 0.24
_refine_diff_density_max 0.148
_refine_diff_density_min -0.165
_refine_ls_abs_structure_details 'Flack (1983)'
_refine_ls_abs_structure_Flack -7.(2)
_refine_ls_extinction_method none
_refine_ls_goodness_of_fit_all 0.546
_refine_ls_goodness_of_fit_obs 0.796
_refine_ls_hydrogen_treatment noref
_refine_ls_matrix_type full
_refine_ls_number_parameters 581
_refine_ls_number_reflns 6349
_refine_ls_number_restraints 5
_refine_ls_restrained_S_all 0.595
_refine_ls_restrained_S_obs 0.796
_refine_ls_R_factor_all 0.1121
_refine_ls_R_factor_obs 0.0394
_refine_ls_shift/esd_max -0.010
_refine_ls_shift/esd_mean 0.002
_refine_ls_structure_factor_coef Fsqd
_refine_ls_weighting_details 'w = 1/[\s^2^(Fo^2^)+(0.0172P)^2^] where P=(Fo^2^+2Fc^2^)/3'
_refine_ls_weighting_scheme calc
_refine_ls_wR_factor_all 0.0854
_refine_ls_wR_factor_obs 0.0674
_reflns_number_observed 2491
_reflns_number_total 6357
_reflns_observed_criterion >2sigma(I)
_cod_data_source_file pa1247.cif
_cod_data_source_block II
_cod_depositor_comments
;
The following automatic conversions were performed:

'_exptl_crystal_density_meas' value 'not measured' was changed to '?'
- the value is perceived as not measured.

Automatic conversion script
Id: cif_fix_values 3008 2015-01-20 13:52:24Z robertas 

The following automatic conversions were performed:

'_refine_ls_weighting_scheme' value 'calc w =
1/[\s^2^(Fo^2^)+(0.0172P)^2^] where P=(Fo^2^+2Fc^2^)/3' was changed
to 'calc'. New tag '_refine_ls_weighting_details' was created. The
value of the new tag was set to 'w = 1/[\s^2^(Fo^2^)+(0.0172P)^2^]
where P=(Fo^2^+2Fc^2^)/3'.

Automatic conversion script
Id: cif_fix_values 3143 2015-03-26 13:38:13Z robertas 
;
_cod_original_cell_volume 4418.(4)
_cod_database_code 2006086

loop_
_symmetry_equiv_pos_as_xyz
'x, y, z'
'-x, -y, z+1/2'
'x+1/2, -y+1/2, z'
'-x+1/2, y+1/2, z+1/2'

loop_
_atom_site_aniso_label
_atom_site_aniso_U_11
_atom_site_aniso_U_12
_atom_site_aniso_U_13
_atom_site_aniso_U_22
_atom_site_aniso_U_23
_atom_site_aniso_U_33
O11 0.050(3) 0.008(3) -0.005(2) 0.042(3) 0.013(2) 0.042(3)
O12 0.037(3) -0.002(2) 0.000(2) 0.044(3) 0.004(3) 0.072(3)
N11 0.038(3) -0.001(3) -0.002(2) 0.029(3) -0.004(2) 0.031(3)
N12 0.032(3) 0.006(3) -0.001(2) 0.026(3) -0.001(2) 0.039(3)
C11 0.037(4) -0.005(3) -0.006(3) 0.033(4) -0.005(3) 0.037(4)
C12 0.065(5) -0.011(4) -0.009(3) 0.038(4) 0.004(3) 0.030(4)
C13 0.071(6) -0.019(4) 0.004(4) 0.035(5) -0.003(4) 0.037(4)
C14 0.049(5) 0.003(4) 0.010(4) 0.029(4) 0.005(3) 0.048(5)
C15 0.039(4) 0.005(3) 0.001(3) 0.031(4) -0.003(3) 0.043(4)
C16 0.038(4) 0.000(3) -0.006(3) 0.022(4) 0.001(3) 0.032(4)
C17 0.030(4) -0.003(3) -0.002(3) 0.015(4) 0.002(3) 0.040(4)
C18 0.031(4) 0.005(3) -0.005(3) 0.025(4) 0.000(3) 0.028(3)
C19 0.031(4) -0.007(3) -0.005(3) 0.032(4) 0.005(3) 0.045(4)
C110 0.022(4) 0.006(3) -0.010(3) 0.038(5) 0.006(3) 0.053(5)
C111 0.046(5) 0.020(4) -0.006(3) 0.050(5) 0.002(3) 0.030(4)
C112 0.044(4) 0.002(3) -0.005(3) 0.032(4) -0.001(3) 0.040(4)
C113 0.033(4) -0.004(3) -0.002(3) 0.027(4) 0.001(3) 0.036(4)
C114 0.047(5) 0.000(3) 0.005(3) 0.028(4) -0.001(3) 0.031(4)
C115 0.033(4) 0.006(3) 0.003(3) 0.025(4) -0.006(3) 0.039(4)
C116 0.030(4) 0.006(3) 0.000(3) 0.028(4) -0.001(3) 0.026(4)
C117 0.031(4) -0.003(3) -0.003(3) 0.029(4) 0.004(3) 0.021(4)
C118 0.031(4) 0.003(4) 0.005(3) 0.038(4) 0.007(3) 0.037(4)
C119 0.034(4) -0.001(4) 0.000(3) 0.036(5) 0.001(3) 0.032(4)
C120 0.024(4) 0.005(3) -0.009(3) 0.020(4) 0.001(3) 0.066(5)
C121 0.042(4) -0.001(4) -0.004(3) 0.031(4) 0.003(3) 0.038(4)
C122 0.031(4) 0.009(3) 0.002(3) 0.028(4) -0.001(3) 0.043(4)
C123 0.022(4) 0.002(3) 0.001(3) 0.028(4) -0.002(3) 0.035(4)
C124 0.032(4) -0.002(4) -0.001(3) 0.037(4) 0.001(3) 0.047(4)
C125 0.040(4) 0.004(3) -0.003(3) 0.031(4) 0.000(3) 0.047(4)
C126 0.035(4) -0.009(4) 0.009(3) 0.037(4) 0.003(3) 0.055(5)
C127 0.036(4) -0.008(4) 0.006(3) 0.035(4) 0.007(4) 0.050(4)
C128 0.024(4) 0.012(3) 0.000(3) 0.022(4) 0.004(3) 0.044(4)
O21 0.042(3) 0.003(2) -0.005(2) 0.040(3) 0.010(2) 0.047(3)
O22 0.040(3) 0.001(2) -0.011(2) 0.038(3) 0.003(3) 0.066(3)
N21 0.024(3) 0.001(3) -0.004(2) 0.026(3) -0.001(2) 0.035(3)
N22 0.041(3) 0.001(3) 0.001(2) 0.018(3) 0.005(2) 0.034(3)
C21 0.045(5) -0.005(4) -0.009(3) 0.029(4) 0.003(3) 0.039(4)
C22 0.055(5) -0.010(4) -0.005(3) 0.040(4) 0.011(4) 0.038(4)
C23 0.065(5) -0.021(4) 0.003(4) 0.047(5) -0.005(4) 0.032(4)
C24 0.060(5) -0.006(4) 0.009(4) 0.045(5) -0.005(3) 0.034(4)
C25 0.041(4) 0.000(3) 0.000(3) 0.027(4) 0.008(3) 0.044(4)
C26 0.030(4) 0.000(3) -0.005(3) 0.025(4) 0.001(3) 0.029(4)
C27 0.025(4) -0.003(3) -0.011(3) 0.019(3) -0.002(3) 0.033(4)
C28 0.024(4) -0.006(3) 0.000(3) 0.026(4) 0.001(3) 0.034(4)
C29 0.049(4) -0.010(3) -0.017(3) 0.028(4) 0.002(3) 0.054(4)
C210 0.062(5) -0.009(4) -0.019(3) 0.040(5) 0.005(3) 0.044(4)
C211 0.045(4) 0.008(3) 0.000(3) 0.040(4) 0.004(3) 0.024(3)
C212 0.034(4) 0.000(3) 0.003(3) 0.028(4) 0.009(3) 0.039(4)
C213 0.035(4) 0.003(3) 0.000(3) 0.025(4) 0.004(3) 0.028(3)
C214 0.036(4) -0.001(3) -0.003(3) 0.035(4) 0.010(3) 0.046(4)
C215 0.039(4) -0.010(3) 0.001(3) 0.022(4) 0.008(3) 0.041(4)
C216 0.033(4) 0.003(3) 0.007(3) 0.032(4) -0.002(3) 0.025(3)
C217 0.022(4) 0.003(3) 0.003(3) 0.023(4) -0.003(3) 0.039(4)
C218 0.037(4) -0.012(4) -0.004(3) 0.030(4) -0.001(3) 0.027(4)
C219 0.028(4) 0.007(3) 0.002(3) 0.032(4) 0.004(3) 0.045(4)
C220 0.031(4) 0.003(3) -0.006(3) 0.024(4) 0.000(3) 0.044(4)
C221 0.035(4) 0.006(4) -0.005(3) 0.034(4) -0.004(3) 0.038(4)
C222 0.036(4) 0.008(3) 0.001(3) 0.030(4) 0.002(3) 0.032(4)
C223 0.029(4) -0.001(3) -0.001(3) 0.021(4) -0.004(3) 0.033(4)
C224 0.032(4) 0.002(4) 0.000(3) 0.037(4) 0.004(3) 0.047(4)
C225 0.047(5) 0.001(4) -0.006(4) 0.026(4) 0.011(4) 0.070(5)
C226 0.047(5) -0.009(4) -0.003(4) 0.031(4) 0.005(3) 0.055(4)
C227 0.034(4) -0.004(4) 0.001(3) 0.039(4) 0.009(3) 0.050(4)
C228 0.024(4) 0.012(3) 0.001(3) 0.032(5) 0.002(3) 0.045(4)

loop_
_atom_site_label
_atom_site_occupancy
_atom_site_fract_x
_atom_site_fract_y
_atom_site_fract_z
_atom_site_U_iso_or_equiv
_atom_site_thermal_displace_type
_atom_site_calc_flag
_atom_site_refinement_flags
_atom_site_type_symbol
O11 1 0.9302(2) 0.1704(3) 0.8592(2) 0.0448(12) Uani d D O
H11 1 0.9174(13) 0.1516(21) 0.9024(10) 0.067 Uiso calc RD H
O12 1 0.9674(2) 0.3633(3) 1.0572(2) 0.0510(12) Uani d D O
H12 1 0.9477(7) 0.3070(6) 1.0578(22) 0.076 Uiso calc RD H
N11 1 0.9367(2) 0.0739(3) 0.9799(2) 0.0325(13) Uani d D N
N12 1 0.8635(2) 0.2377(3) 1.0543(2) 0.0321(12) Uani d D N
C11 1 0.9888(3) 0.1183(5) 0.8372(3) 0.036(2) Uani d D C
C12 1 1.0164(3) 0.1383(5) 0.7648(3) 0.044(2) Uani d . C
H12A 1 0.9946(3) 0.1873(5) 0.7337(3) 0.053 Uiso calc R H
C13 1 1.0759(4) 0.0855(5) 0.7396(4) 0.047(2) Uani d . C
H13 1 1.0935(4) 0.0971(5) 0.6901(4) 0.057 Uiso calc R H
C14 1 1.1104(3) 0.0158(5) 0.7852(3) 0.042(2) Uani d . C
H14 1 1.1522(3) -0.0180(5) 0.7677(3) 0.051 Uiso calc R H
C15 1 1.0833(3) -0.0033(4) 0.8552(3) 0.038(2) Uani d . C
H15 1 1.1062(3) -0.0520(4) 0.8857(3) 0.045 Uiso calc R H
C16 1 1.0233(3) 0.0460(4) 0.8833(3) 0.0304(15) Uani d . C
C17 1 0.9948(3) 0.0260(4) 0.9600(3) 0.0287(14) Uani d . C
C18 1 1.0331(3) -0.0441(4) 1.0096(3) 0.0282(14) Uani d . C
C19 1 1.1016(3) -0.0214(5) 1.0374(3) 0.036(2) Uani d . C
H19 1 1.1234(3) 0.0401(5) 1.0240(3) 0.043 Uiso calc R H
C110 1 1.1382(3) -0.0850(5) 1.0834(3) 0.038(2) Uani d . C
H110 1 1.1845(3) -0.0676(5) 1.1022(3) 0.045 Uiso calc R H
C111 1 1.1063(3) -0.1777(5) 1.1029(3) 0.042(2) Uani d . C
H111 1 1.1315(3) -0.2228(5) 1.1347(3) 0.050 Uiso calc R H
C112 1 1.0386(3) -0.2021(5) 1.0756(3) 0.039(2) Uani d . C
H112 1 1.0175(3) -0.2646(5) 1.0874(3) 0.047 Uiso calc R H
C113 1 1.0021(3) -0.1344(4) 1.0309(3) 0.0320(15) Uani d . C
H113 1 0.9547(3) -0.1498(4) 1.0142(3) 0.038 Uiso calc R H
C114 1 0.9044(3) 0.0651(5) 1.0560(3) 0.035(2) Uani d . C
H11A 1 0.9406(3) 0.0833(5) 1.0946(3) 0.042 Uiso calc R H
H11B 1 0.8894(3) -0.0045(5) 1.0650(3) 0.042 Uiso calc R H
C115 1 0.8394(3) 0.1334(4) 1.0624(3) 0.0323(15) Uani d . C
H11C 1 0.8039(3) 0.1172(4) 1.0225(3) 0.039 Uiso calc R H
H11D 1 0.8158(3) 0.1241(4) 1.1119(3) 0.039 Uiso calc R H
C116 1 0.8196(3) 0.3056(4) 1.0277(3) 0.0279(15) Uani d . C
C117 1 0.7433(3) 0.2834(4) 1.0073(3) 0.0269(14) Uani d . C
C118 1 0.6937(3) 0.2599(4) 1.0621(3) 0.035(2) Uani d . C
H118 1 0.7086(3) 0.2568(4) 1.1133(3) 0.042 Uiso calc R H
C119 1 0.6224(3) 0.2408(5) 1.0440(4) 0.034(2) Uani d . C
H119 1 0.5886(3) 0.2257(5) 1.0826(4) 0.041 Uiso calc R H
C120 1 0.6005(3) 0.2437(4) 0.9702(4) 0.037(2) Uani d . C
H120 1 0.5517(3) 0.2294(4) 0.9577(4) 0.044 Uiso calc R H
C121 1 0.6492(3) 0.2673(4) 0.9137(3) 0.037(2) Uani d . C
H121 1 0.6341(3) 0.2696(4) 0.8626(3) 0.044 Uiso calc R H
C122 1 0.7198(3) 0.2875(4) 0.9326(3) 0.034(2) Uani d . C
H122 1 0.7532(3) 0.3045(4) 0.8940(3) 0.041 Uiso calc R H
C123 1 0.8477(3) 0.4070(5) 1.0173(3) 0.028(2) Uani d . C
C124 1 0.8025(3) 0.4834(5) 0.9932(3) 0.039(2) Uani d . C
H124 1 0.7532(3) 0.4690(5) 0.9834(3) 0.047 Uiso calc R H
C125 1 0.8274(3) 0.5805(5) 0.9830(3) 0.039(2) Uani d . C
H125 1 0.7956(3) 0.6312(5) 0.9659(3) 0.047 Uiso calc R H
C126 1 0.8989(3) 0.6019(5) 0.9981(3) 0.042(2) Uani d . C
H126 1 0.9159(3) 0.6680(5) 0.9914(3) 0.051 Uiso calc R H
C127 1 0.9462(3) 0.5294(5) 1.0228(3) 0.041(2) Uani d . C
H127 1 0.9951(3) 0.5452(5) 1.0335(3) 0.049 Uiso calc R H
C128 1 0.9202(3) 0.4311(4) 1.0316(3) 0.0298(15) Uani d D C
O21 1 0.8443(2) -0.1722(3) 0.9441(2) 0.0432(11) Uani d D O
H21 1 0.8575(13) -0.1540(21) 0.9010(10) 0.065 Uiso calc RD H
O22 1 0.8127(2) -0.3661(3) 0.7394(2) 0.0482(12) Uani d D O
H22 1 0.8327(7) -0.3101(6) 0.7379(22) 0.072 Uiso calc RD H
N21 1 0.8400(3) -0.0802(3) 0.8214(2) 0.0287(12) Uani d D N
N22 1 0.9138(2) -0.2411(3) 0.7458(2) 0.0311(12) Uani d D N
C21 1 0.7862(4) -0.1187(5) 0.9654(3) 0.038(2) Uani d D C
C22 1 0.7584(3) -0.1347(5) 1.0376(3) 0.045(2) Uani d . C
H22A 1 0.7797(3) -0.1828(5) 1.0699(3) 0.054 Uiso calc R H
C23 1 0.6994(4) -0.0796(5) 1.0615(3) 0.048(2) Uani d . C
H23 1 0.6806(4) -0.0897(5) 1.1108(3) 0.058 Uiso calc R H
C24 1 0.6677(3) -0.0102(5) 1.0148(3) 0.046(2) Uani d . C
H24 1 0.6273(3) 0.0274(5) 1.0315(3) 0.056 Uiso calc R H
C25 1 0.6951(3) 0.0036(4) 0.9447(3) 0.037(2) Uani d . C
H25 1 0.6725(3) 0.0510(4) 0.9128(3) 0.045 Uiso calc R H
C26 1 0.7540(3) -0.0476(4) 0.9171(3) 0.0280(14) Uani d . C
C27 1 0.7826(3) -0.0321(4) 0.8402(3) 0.0258(14) Uani d . C
C28 1 0.7427(3) 0.0367(4) 0.7886(3) 0.028(2) Uani d . C
C29 1 0.6804(3) 0.0075(4) 0.7535(3) 0.043(2) Uani d . C
H29 1 0.6629(3) -0.0580(4) 0.7617(3) 0.052 Uiso calc R H
C210 1 0.6420(3) 0.0706(5) 0.7064(3) 0.049(2) Uani d . C
H210 1 0.5982(3) 0.0490(5) 0.6840(3) 0.058 Uiso calc R H
C211 1 0.6674(3) 0.1635(4) 0.6926(3) 0.036(2) Uani d . C
H211 1 0.6419(3) 0.2068(4) 0.6598(3) 0.044 Uiso calc R H
C212 1 0.7298(3) 0.1946(4) 0.7259(3) 0.0337(15) Uani d . C
H212 1 0.7476(3) 0.2593(4) 0.7153(3) 0.040 Uiso calc R H
C213 1 0.7675(3) 0.1338(4) 0.7746(3) 0.0294(14) Uani d . C
H213 1 0.8100(3) 0.1575(4) 0.7985(3) 0.035 Uiso calc R H
C214 1 0.8693(3) -0.0702(5) 0.7457(3) 0.039(2) Uani d . C
H21A 1 0.8829(3) 0.0000(5) 0.7364(3) 0.047 Uiso calc R H
H21B 1 0.8321(3) -0.0891(5) 0.7083(3) 0.047 Uiso calc R H
C215 1 0.9355(3) -0.1367(4) 0.7363(3) 0.034(2) Uani d . C
H21C 1 0.9567(3) -0.1270(4) 0.6856(3) 0.041 Uiso calc R H
H21D 1 0.9724(3) -0.1191(4) 0.7744(3) 0.041 Uiso calc R H
C216 1 0.9572(3) -0.3069(4) 0.7735(3) 0.0296(14) Uani d . C
C217 1 1.0345(3) -0.2825(4) 0.7965(3) 0.0277(15) Uani d . C
C218 1 1.0849(3) -0.2568(4) 0.7431(3) 0.031(2) Uani d . C
H218 1 1.0710(3) -0.2526(4) 0.6916(3) 0.038 Uiso calc R H
C219 1 1.1558(3) -0.2366(4) 0.7634(3) 0.035(2) Uani d . C
H219 1 1.1905(3) -0.2205(4) 0.7260(3) 0.042 Uiso calc R H
C220 1 1.1756(3) -0.2403(4) 0.8385(3) 0.0331(15) Uani d . C
H220 1 1.2237(3) -0.2251(4) 0.8530(3) 0.040 Uiso calc R H
C221 1 1.1247(3) -0.2662(4) 0.8928(3) 0.035(2) Uani d . C
H221 1 1.1382(3) -0.2698(4) 0.9444(3) 0.042 Uiso calc R H
C222 1 1.0553(3) -0.2865(4) 0.8716(3) 0.033(2) Uani d . C
H222 1 1.0207(3) -0.3037(4) 0.9089(3) 0.039 Uiso calc R H
C223 1 0.9307(3) -0.4100(4) 0.7807(3) 0.0277(15) Uani d . C
C224 1 0.9773(3) -0.4872(4) 0.8051(3) 0.039(2) Uani d . C
H224 1 1.0263(3) -0.4724(4) 0.8158(3) 0.047 Uiso calc R H
C225 1 0.9526(4) -0.5830(5) 0.8133(3) 0.047(2) Uani d . C
H225 1 0.9847(4) -0.6335(5) 0.8301(3) 0.057 Uiso calc R H
C226 1 0.8826(3) -0.6062(5) 0.7977(3) 0.044(2) Uani d . C
H226 1 0.8656(3) -0.6724(5) 0.8040(3) 0.053 Uiso calc R H
C227 1 0.8366(3) -0.5327(5) 0.7726(3) 0.041(2) Uani d . C
H227 1 0.7881(3) -0.5488(5) 0.7606(3) 0.049 Uiso calc R H
C228 1 0.8604(3) -0.4351(5) 0.7647(3) 0.034(2) Uani d D C

loop_
_atom_type_symbol
_atom_type_description
_atom_type_scat_dispersion_real
_atom_type_scat_dispersion_imag
_atom_type_scat_source
C C 0.0033 0.0016 'International Tables Vol C Tables 4.2.6.8 and 6.1.1.4'
H H 0.0000 0.0000 'International Tables Vol C Tables 4.2.6.8 and 6.1.1.4'
N N 0.0061 0.0033 'International Tables Vol C Tables 4.2.6.8 and 6.1.1.4'
O O 0.0106 0.0060 'International Tables Vol C Tables 4.2.6.8 and 6.1.1.4'

loop_
_geom_angle_atom_site_label_1
_geom_angle_atom_site_label_2
_geom_angle_atom_site_label_3
_geom_angle
_geom_angle_publ_flag
C17 N11 C114 122.8(5) y
C116 N12 C115 120.5(5) y
O11 C11 C12 117.2(6) y
O11 C11 C16 123.4(5) ?
C12 C11 C16 119.4(6) ?
C13 C12 C11 119.1(6) ?
C12 C13 C14 121.5(6) ?
C15 C14 C13 119.1(6) ?
C14 C15 C16 122.2(6) ?
C15 C16 C11 118.7(5) ?
C15 C16 C17 121.9(5) ?
C11 C16 C17 119.4(5) ?
N11 C17 C18 123.6(5) y
N11 C17 C16 116.9(5) y
C18 C17 C16 119.5(5) ?
C19 C18 C113 118.0(5) ?
C19 C18 C17 120.7(5) ?
C113 C18 C17 121.3(5) ?
C110 C19 C18 121.8(6) ?
C19 C110 C111 119.4(6) ?
C112 C111 C110 119.9(6) ?
C113 C112 C111 119.2(6) ?
C112 C113 C18 121.7(6) ?
N11 C114 C115 110.0(5) y
N12 C115 C114 109.0(5) y
N12 C116 C123 118.0(5) y
N12 C116 C117 122.5(5) y
C123 C116 C117 119.5(5) ?
C118 C117 C122 118.2(5) ?
C118 C117 C116 120.6(5) ?
C122 C117 C116 121.2(5) ?
C117 C118 C119 121.1(5) ?
C120 C119 C118 119.9(5) ?
C119 C120 C121 120.3(6) ?
C122 C121 C120 119.2(6) ?
C121 C122 C117 121.3(5) ?
C124 C123 C128 117.4(6) ?
C124 C123 C116 120.6(6) ?
C128 C123 C116 122.0(6) ?
C123 C124 C125 122.1(6) ?
C126 C125 C124 119.1(6) ?
C127 C126 C125 121.5(6) ?
C126 C127 C128 118.6(6) ?
O12 C128 C123 121.8(6) ?
O12 C128 C127 116.7(6) ?
C123 C128 C127 121.4(5) ?
C27 N21 C214 120.0(5) ?
C216 N22 C215 121.8(5) ?
O21 C21 C22 117.9(6) y
O21 C21 C26 121.9(5) y
C22 C21 C26 120.2(6) ?
C23 C22 C21 119.2(6) ?
C24 C23 C22 120.9(6) ?
C25 C24 C23 118.9(6) ?
C24 C25 C26 123.6(6) ?
C25 C26 C21 117.2(5) ?
C25 C26 C27 122.7(5) ?
C21 C26 C27 120.1(5) ?
N21 C27 C26 117.6(5) y
N21 C27 C28 124.1(5) y
C26 C27 C28 118.3(5) ?
C29 C28 C213 117.4(6) ?
C29 C28 C27 121.2(5) ?
C213 C28 C27 121.4(5) ?
C28 C29 C210 122.1(6) ?
C211 C210 C29 119.6(6) ?
C210 C211 C212 119.9(6) ?
C211 C212 C213 121.3(6) ?
C212 C213 C28 119.7(5) ?
N21 C214 C215 110.2(5) y
N22 C215 C214 109.1(5) y
N22 C216 C223 117.9(5) y
N22 C216 C217 122.7(5) y
C223 C216 C217 119.4(5) ?
C218 C217 C222 118.9(5) ?
C218 C217 C216 120.5(5) ?
C222 C217 C216 120.6(5) ?
C217 C218 C219 120.8(5) ?
C220 C219 C218 119.6(5) ?
C219 C220 C221 119.7(6) ?
C222 C221 C220 119.8(6) ?
C221 C222 C217 121.1(5) ?
C228 C223 C224 117.4(6) ?
C228 C223 C216 121.9(6) ?
C224 C223 C216 120.7(5) ?
C225 C224 C223 121.1(6) ?
C226 C225 C224 120.6(6) ?
C225 C226 C227 119.3(6) ?
C226 C227 C228 120.9(6) ?
O22 C228 C223 121.2(6) y
O22 C228 C227 118.1(6) y
C223 C228 C227 120.7(6) ?

loop_
_geom_bond_atom_site_label_1
_geom_bond_atom_site_label_2
_geom_bond_site_symmetry_2
_geom_bond_distance
_geom_bond_publ_flag
O11 C11 . 1.350(6) y
O12 C128 . 1.342(6) y
N11 C17 . 1.302(6) y
N11 C114 . 1.480(6) y
N12 C116 . 1.311(6) y
N12 C115 . 1.479(6) y
C11 C12 . 1.409(7) ?
C11 C16 . 1.422(7) ?
C12 C13 . 1.384(8) ?
C13 C14 . 1.393(8) ?
C14 C15 . 1.364(7) ?
C15 C16 . 1.387(7) ?
C16 C17 . 1.484(7) ?
C17 C18 . 1.471(7) ?
C18 C19 . 1.396(7) ?
C18 C113 . 1.395(7) ?
C19 C110 . 1.362(7) ?
C110 C111 . 1.421(9) ?
C111 C112 . 1.385(7) ?
C112 C113 . 1.385(7) ?
C114 C115 . 1.519(7) ?
C116 C123 . 1.471(8) ?
C116 C117 . 1.489(7) ?
C117 C118 . 1.374(7) ?
C117 C122 . 1.396(7) ?
C118 C119 . 1.385(6) ?
C119 C120 . 1.371(8) ?
C120 C121 . 1.385(7) ?
C121 C122 . 1.378(7) ?
C123 C124 . 1.392(7) ?
C123 C128 . 1.405(7) ?
C124 C125 . 1.397(7) ?
C125 C126 . 1.382(7) ?
C126 C127 . 1.382(7) ?
C127 C128 . 1.415(7) ?
O21 C21 . 1.349(6) y
O22 C228 . 1.359(6) y
N21 C27 . 1.290(6) y
N21 C214 . 1.456(6) y
N22 C216 . 1.292(6) y
N22 C215 . 1.470(6) y
C21 C22 . 1.397(7) ?
C21 C26 . 1.415(7) ?
C22 C23 . 1.387(8) ?
C23 C24 . 1.379(8) ?
C24 C25 . 1.356(7) ?
C25 C26 . 1.379(7) ?
C26 C27 . 1.479(7) ?
C27 C28 . 1.496(7) ?
C28 C29 . 1.369(7) ?
C28 C213 . 1.407(7) ?
C29 C210 . 1.386(7) ?
C210 C211 . 1.358(8) ?
C211 C212 . 1.363(7) ?
C212 C213 . 1.379(6) ?
C214 C215 . 1.527(7) ?
C216 C223 . 1.477(7) ?
C216 C217 . 1.525(7) ?
C217 C218 . 1.374(7) ?
C217 C222 . 1.387(6) ?
C218 C219 . 1.389(7) ?
C219 C220 . 1.381(7) ?
C220 C221 . 1.392(7) ?
C221 C222 . 1.367(6) ?
C223 C228 . 1.374(7) ?
C223 C224 . 1.416(7) ?
C224 C225 . 1.374(7) ?
C225 C226 . 1.364(8) ?
C226 C227 . 1.379(7) ?
C227 C228 . 1.390(8) ?

loop_
_geom_torsion_atom_site_label_1
_geom_torsion_atom_site_label_2
_geom_torsion_atom_site_label_3
_geom_torsion_atom_site_label_4
_geom_torsion
_geom_torsion_publ_flag
O11 C11 C12 C13 -179.1(5) ?
C16 C11 C12 C13 1.3(9) ?
C11 C12 C13 C14 -2.3(10) ?
C12 C13 C14 C15 2.4(10) ?
C13 C14 C15 C16 -1.4(9) ?
C14 C15 C16 C11 0.4(9) ?
C14 C15 C16 C17 -179.0(5) ?
O11 C11 C16 C15 -180.0(5) ?
C12 C11 C16 C15 -0.4(8) ?
O11 C11 C16 C17 -0.5(8) y
C12 C11 C16 C17 179.1(5) ?
C114 N11 C17 C18 2.1(8) ?
C114 N11 C17 C16 -176.9(5) ?
C15 C16 C17 N11 -177.7(5) ?
C11 C16 C17 N11 2.9(8) ?
C15 C16 C17 C18 3.3(8) ?
C11 C16 C17 C18 -176.1(5) ?
N11 C17 C18 C19 -111.7(6) ?
C16 C17 C18 C19 67.2(7) ?
N11 C17 C18 C113 67.6(8) ?
C16 C17 C18 C113 -113.5(6) ?
C113 C18 C19 C110 0.6(8) ?
C17 C18 C19 C110 180.0(5) ?
C18 C19 C110 C111 0.9(9) ?
C19 C110 C111 C112 -0.4(9) ?
C110 C111 C112 C113 -1.6(8) ?
C111 C112 C113 C18 3.1(8) ?
C19 C18 C113 C112 -2.7(8) ?
C17 C18 C113 C112 178.0(5) ?
C17 N11 C114 C115 177.5(5) ?
C116 N12 C115 C114 152.3(5) ?
N11 C114 C115 N12 -63.4(6) y
C115 N12 C116 C123 -177.0(5) ?
C115 N12 C116 C117 2.5(8) ?
N12 C116 C117 C118 67.9(8) ?
C123 C116 C117 C118 -112.6(6) ?
N12 C116 C117 C122 -113.2(6) ?
C123 C116 C117 C122 66.3(8) ?
C122 C117 C118 C119 0.0(9) ?
C116 C117 C118 C119 178.9(6) ?
C117 C118 C119 C120 1.0(10) ?
C118 C119 C120 C121 -1.1(10) ?
C119 C120 C121 C122 0.2(9) ?
C120 C121 C122 C117 0.8(9) ?
C118 C117 C122 C121 -0.9(9) ?
C116 C117 C122 C121 -179.7(5) ?
N12 C116 C123 C124 -176.4(5) ?
C117 C116 C123 C124 4.1(8) ?
N12 C116 C123 C128 3.0(8) ?
C117 C116 C123 C128 -176.5(5) ?
C128 C123 C124 C125 0.4(9) ?
C116 C123 C124 C125 179.8(5) ?
C123 C124 C125 C126 -0.8(9) ?
C124 C125 C126 C127 0.2(9) ?
C125 C126 C127 C128 0.7(9) ?
C124 C123 C128 O12 177.9(5) ?
C116 C123 C128 O12 -1.4(9) y
C124 C123 C128 C127 0.6(9) ?
C116 C123 C128 C127 -178.8(5) ?
C126 C127 C128 O12 -178.6(5) ?
C126 C127 C128 C123 -1.2(9) ?
O21 C21 C22 C23 178.9(6) ?
C26 C21 C22 C23 -0.6(9) ?
C21 C22 C23 C24 0.6(9) ?
C22 C23 C24 C25 0.0(9) ?
C23 C24 C25 C26 -0.7(9) ?
C24 C25 C26 C21 0.7(9) ?
C24 C25 C26 C27 179.4(5) ?
O21 C21 C26 C25 -179.5(5) y
C22 C21 C26 C25 0.0(8) ?
O21 C21 C26 C27 1.7(8) ?
C22 C21 C26 C27 -178.8(5) ?
C214 N21 C27 C26 178.1(5) ?
C214 N21 C27 C28 -0.9(8) ?
C25 C26 C27 N21 176.6(5) ?
C21 C26 C27 N21 -4.7(8) ?
C25 C26 C27 C28 -4.4(8) ?
C21 C26 C27 C28 174.3(5) ?
N21 C27 C28 C29 101.9(7) ?
C26 C27 C28 C29 -77.1(7) ?
N21 C27 C28 C213 -78.4(7) ?
C26 C27 C28 C213 102.6(6) ?
C213 C28 C29 C210 -0.7(9) ?
C27 C28 C29 C210 179.0(5) ?
C28 C29 C210 C211 1.8(9) ?
C29 C210 C211 C212 -1.0(9) ?
C210 C211 C212 C213 -1.0(8) ?
C211 C212 C213 C28 2.1(8) ?
C29 C28 C213 C212 -1.2(8) ?
C27 C28 C213 C212 179.1(5) ?
C27 N21 C214 C215 -178.0(5) ?
C216 N22 C215 C214 -148.8(5) ?
N21 C214 C215 N22 62.5(6) y
C215 N22 C216 C223 -179.8(5) ?
C215 N22 C216 C217 -1.6(8) ?
N22 C216 C217 C218 -66.8(7) ?
C223 C216 C217 C218 111.4(6) ?
N22 C216 C217 C222 113.5(6) ?
C223 C216 C217 C222 -68.3(7) ?
C222 C217 C218 C219 1.1(9) ?
C216 C217 C218 C219 -178.5(5) ?
C217 C218 C219 C220 -1.6(10) ?
C218 C219 C220 C221 1.5(9) ?
C219 C220 C221 C222 -0.9(9) ?
C220 C221 C222 C217 0.5(9) ?
C218 C217 C222 C221 -0.6(9) ?
C216 C217 C222 C221 179.1(5) ?
N22 C216 C223 C228 -5.3(8) ?
C217 C216 C223 C228 176.4(5) ?
N22 C216 C223 C224 175.0(5) ?
C217 C216 C223 C224 -3.2(8) ?
C228 C223 C224 C225 -1.0(9) ?
C216 C223 C224 C225 178.7(5) ?
C223 C224 C225 C226 0.5(10) ?
C224 C225 C226 C227 0.7(10) ?
C225 C226 C227 C228 -1.4(9) ?
C224 C223 C228 O22 -178.5(5) ?
C216 C223 C228 O22 1.8(9) ?
C224 C223 C228 C227 0.2(9) ?
C216 C223 C228 C227 -179.4(5) ?
C226 C227 C228 O22 179.7(5) ?
C226 C227 C228 C223 0.9(9) ?

loop_
_cod_related_entry_id
_cod_related_entry_database
_cod_related_entry_code
1 ChemSpider 25933092
